data_7017011
loop_
_publ_author_name
'Tong, Lok H.'
'Pengo, Paolo'
'Clegg, William'
'Lowe, John P.'
'Raithby, Paul R.'
'Sanders, Jeremy K. M.'
'Pascu, Sofia I.'

_publ_section_title
;
 Complexes of aryl-substituted porphyrins and naphthalenediimide (NDI):
 investigations by synchrotron X-ray diffraction and NMR spectroscopy.
;
_journal_issue 41
_journal_name_full 'Dalton transactions (Cambridge, England : 2003)'
_journal_page_first 10833
_journal_page_last 10842
_journal_paper_doi 10.1039/c1dt10880h
_journal_volume 40
_journal_year 2011
_chemical_formula_moiety 'C121 H157 Cl3 N8, C26 H30 N2 O4'
_chemical_formula_sum 'C147 H187 Cl3 N10 O4'
_chemical_formula_weight 2264.42
_space_group_IT_number 2
_symmetry_cell_setting triclinic
_symmetry_space_group_name_Hall '-P 1'
_symmetry_space_group_name_H-M 'P -1'
_atom_sites_solution_hydrogens geom
_atom_sites_solution_primary direct
_audit_creation_date 05-12-19
_audit_creation_method CRYSTALS_ver_12.82
_cell_angle_alpha 112.645(2)
_cell_angle_beta 95.228(2)
_cell_angle_gamma 103.286(2)
_cell_formula_units_Z 1
_cell_length_a 13.465(2)
_cell_length_b 16.552(3)
_cell_length_c 16.697(3)
_cell_measurement_reflns_used 4844
_cell_measurement_temperature 120(2)
_cell_measurement_theta_max 26.98
_cell_measurement_theta_min 2.25
_cell_volume 3275.0(10)
_computing_cell_refinement 'Bruker SAINT'
_computing_data_collection 'Bruker APEX2'
_computing_data_reduction 'Bruker SAINT'
_computing_molecular_graphics 'CAMERON (Watkin et al., 1996)'
_computing_publication_material 'CRYSTALS (Betteridge et al., 2003)'
_computing_structure_refinement 'CRYSTALS (Betteridge et al., 2003)'
_computing_structure_solution 'SHELXS 86 (Sheldrick, 1986)'
_diffrn_ambient_temperature 120(2)
_diffrn_measured_fraction_theta_full 0.990
_diffrn_measured_fraction_theta_max 0.987
_diffrn_measurement_device_type 'Bruker SMART APEX2 CCD diffractometer'
_diffrn_measurement_method 'fine-slice \w scans'
_diffrn_radiation_monochromator 'silicon 111'
_diffrn_radiation_source 'Daresbury SRS station 9.8'
_diffrn_radiation_type synchrotron
_diffrn_radiation_wavelength 0.6709
_diffrn_reflns_av_R_equivalents 0.028
_diffrn_reflns_limit_h_max 16
_diffrn_reflns_limit_h_min -15
_diffrn_reflns_limit_k_max 19
_diffrn_reflns_limit_k_min -19
_diffrn_reflns_limit_l_max 19
_diffrn_reflns_limit_l_min -19
_diffrn_reflns_number 24342
_diffrn_reflns_theta_full 21.654
_diffrn_reflns_theta_max 23.536
_diffrn_reflns_theta_min 2.257
_diffrn_standards_decay_% 5
_diffrn_standards_number 0
_exptl_absorpt_coefficient_mu 0.127
_exptl_absorpt_correction_type multi-scan
_exptl_absorpt_process_details 'Bruker SADABS'
_exptl_crystal_colour brown
_exptl_crystal_density_diffrn 1.148
_exptl_crystal_description lath
_exptl_crystal_F_000 1222
_exptl_crystal_size_max 0.20
_exptl_crystal_size_mid 0.05
_exptl_crystal_size_min 0.01
_refine_diff_density_max 1.46
_refine_diff_density_min -1.32
_refine_ls_extinction_method None
_refine_ls_goodness_of_fit_ref 1.1925
_refine_ls_hydrogen_treatment noref
_refine_ls_matrix_type full
_refine_ls_number_parameters 758
_refine_ls_number_reflns 5490
_refine_ls_number_restraints 36
_refine_ls_R_factor_all 0.1697
_refine_ls_R_factor_gt 0.1088
_refine_ls_shift/su_max 0.041645
_refine_ls_structure_factor_coef F
_refine_ls_weighting_details
;
Method, part 1, Chebychev polynomial, (Watkin, 1994, Prince, 1982)
[weight] = 1.0/[A~0~*T~0~(x)+A~1~*T~1~(x) ... +A~n-1~]*T~n-1~(x)]
where A~i~ are the Chebychev coefficients listed below and x= Fcalc/Fmax
Method = Robust Weighting (Prince, 1982)
W = [weight] * [1-(deltaF/6*sigmaF)^2^]^2^
A~i~ are:
1.34 1.35 0.834
;
_refine_ls_weighting_scheme calc
_refine_ls_wR_factor_all 0.1448
_refine_ls_wR_factor_gt 0.1160
_refine_ls_wR_factor_ref 0.1160
_reflns_limit_h_max 15
_reflns_limit_h_min -16
_reflns_limit_k_max 18
_reflns_limit_k_min -19
_reflns_limit_l_max 19
_reflns_limit_l_min 0
_reflns_number_gt 5490
_reflns_number_total 11417
_reflns_threshold_expression I>3.00u(I)
_oxford_diffrn_Wilson_B_factor 0.00
_oxford_diffrn_Wilson_scale 0.00
_oxford_refine_ls_scale 0.2169(10)
_oxford_structure_analysis_title 'san0007 in P-1'
_cod_data_source_file c1dt10880h.txt
_cod_data_source_block san0007
_cod_depositor_comments
;
The following automatic conversions were performed:

'_symmetry_cell_setting' value 'Triclinic' changed to 'triclinic'
according to /home/saulius/struct/CIF-dictionaries/cif_core.dic
dictionary named 'cif_core.dic' version 2.4.1 from 2010-06-29.

Automatic conversion script
Id: cif_fix_values 1715 2011-07-08 13:25:40Z adriana 
;
_cod_original_sg_symbol_H-M 'P -1 '
_cod_database_code 7017011

loop_
_symmetry_equiv_pos_as_xyz
x,y,z
-x,-y,-z

loop_
_atom_site_label
_atom_site_type_symbol
_atom_site_fract_x
_atom_site_fract_y
_atom_site_fract_z
_atom_site_U_iso_or_equiv
_atom_site_occupancy
_atom_site_adp_type
_atom_site_refinement_flags_posn
_atom_site_refinement_flags_adp
_atom_site_disorder_assembly
_atom_site_disorder_group
N1 N 0.1048(4) 0.0811(3) -0.0062(3) 0.0351 1.0000 Uani . . . .
N2 N 0.1897(4) -0.0569(3) -0.0814(3) 0.0354 1.0000 Uani . . . .
N3 N 0.2514(4) -0.0636(3) 0.1020(3) 0.0360 1.0000 Uani . . . .
N4 N 0.1721(4) 0.0778(3) 0.1773(3) 0.0356 1.0000 Uani . . . .
N5 N 0.3875(4) 0.1782(3) 0.0949(4) 0.0443 1.0000 Uani . . . .
O1 O 0.3487(3) 0.1810(3) -0.0383(3) 0.0502 1.0000 Uani . . . .
O2 O 0.4402(4) 0.1847(3) 0.2316(3) 0.0519 1.0000 Uani . . . .
C1 C 0.0666(4) 0.1455(4) 0.0505(4) 0.0349 1.0000 Uani . . . .
C2 C 0.0270(5) 0.1908(4) 0.0024(4) 0.0383 1.0000 Uani . . . .
C3 C 0.0436(5) 0.1544(4) -0.0811(4) 0.0405 1.0000 Uani . . . .
C4 C 0.0937(4) 0.0827(4) -0.0876(4) 0.0339 1.0000 Uani . . . .
C5 C 0.1272(4) 0.0250(4) -0.1594(4) 0.0362 1.0000 Uani . . . .
C6 C 0.1681(4) -0.0441(4) -0.1573(4) 0.0348 1.0000 Uani . . . .
C7 C 0.1955(5) -0.1138(4) -0.2321(4) 0.0421 1.0000 Uani . . . .
C8 C 0.2323(4) -0.1662(4) -0.1982(4) 0.0380 1.0000 Uani . . . .
C9 C 0.2294(4) -0.1294(3) -0.1044(4) 0.0351 1.0000 Uani . . . .
C10 C 0.2689(4) -0.1625(4) -0.0477(4) 0.0365 1.0000 Uani . . . .
C11 C 0.2798(4) -0.1351(4) 0.0423(4) 0.0343 1.0000 Uani . . . .
C12 C 0.3318(4) -0.1708(4) 0.0927(4) 0.0362 1.0000 Uani . . . .
C13 C 0.3364(5) -0.1205(4) 0.1818(4) 0.0393 1.0000 Uani . . . .
C14 C 0.2842(4) -0.0521(4) 0.1870(4) 0.0344 1.0000 Uani . . . .
C15 C 0.2673(4) 0.0173(4) 0.2619(4) 0.0382 1.0000 Uani . . . .
C16 C 0.2153(5) 0.0805(4) 0.2558(4) 0.0398 1.0000 Uani . . . .
C17 C 0.1950(5) 0.1542(4) 0.3301(4) 0.0401 1.0000 Uani . . . .
C18 C 0.1371(4) 0.1924(4) 0.2948(4) 0.0386 1.0000 Uani . . . .
C19 C 0.1240(4) 0.1453(4) 0.1986(4) 0.0349 1.0000 Uani . . . .
C20 C 0.0732(4) 0.1720(4) 0.1414(4) 0.0361 1.0000 Uani . . . .
C21 C 0.3082(5) 0.0243(4) 0.3510(4) 0.0445 1.0000 Uani . . . .
C22 C 0.4064(6) 0.0799(5) 0.3973(5) 0.0553 1.0000 Uani . . . .
C23 C 0.4423(6) 0.0868(6) 0.4816(5) 0.0692 1.0000 Uani . . . .
C24 C 0.3798(7) 0.0382(6) 0.5185(5) 0.0715 1.0000 Uani . . . .
C25 C 0.2819(7) -0.0198(5) 0.4711(5) 0.0639 1.0000 Uani . . . .
C26 C 0.2456(5) -0.0269(4) 0.3871(4) 0.0496 1.0000 Uani . . . .
C27 C 0.1256(5) 0.0455(4) -0.2396(4) 0.0383 1.0000 Uani . . . .
C28 C 0.2116(5) 0.1077(4) -0.2432(4) 0.0437 1.0000 Uani . . . .
C29 C 0.2115(6) 0.1305(4) -0.3153(4) 0.0527 1.0000 Uani . . . .
C30 C 0.1257(6) 0.0913(4) -0.3834(5) 0.0539 1.0000 Uani . . . .
C31 C 0.0388(6) 0.0304(5) -0.3796(4) 0.0527 1.0000 Uani . . . .
C32 C 0.0387(5) 0.0074(4) -0.3077(4) 0.0485 1.0000 Uani . . . .
C33 C 0.1854(6) -0.1276(5) -0.3270(4) 0.0580 1.0000 Uani . . . .
C34 C 0.3916(5) -0.1334(4) 0.2558(4) 0.0496 1.0000 Uani . . . .
C35 C 0.2288(7) 0.1851(5) 0.4294(4) 0.0616 1.0000 Uani . . . .
C36 C 0.0110(5) 0.1823(4) -0.1526(4) 0.0518 1.0000 Uani . . . .
C37 C 0.2696(5) -0.2481(4) -0.2454(4) 0.0452 1.0000 Uani . . . .
C38 C 0.1865(5) -0.3391(4) -0.2696(4) 0.0490 1.0000 Uani . . . .
C39 C 0.2281(6) -0.4212(4) -0.3067(4) 0.0520 1.0000 Uani . . . .
C40 C 0.1479(6) -0.5100(4) -0.3290(5) 0.0686 1.0000 Uani D . . .
C41 C 0.1889(6) -0.5944(5) -0.3649(6) 0.0966 1.0000 Uani D U . .
C420 C 0.0995(13) -0.6843(9) -0.3978(13) 0.0976 0.5000 Uani D U 2 1
C421 C 0.1104(14) -0.6804(9) -0.3699(14) 0.0971 0.5000 Uani D U 2 2
C43 C 0.3732(5) -0.2526(4) 0.0513(4) 0.0410 1.0000 Uani . . . .
C44 C 0.2882(5) -0.3437(4) 0.0137(4) 0.0476 1.0000 Uani . . . .
C45 C 0.3281(5) -0.4258(4) -0.0303(4) 0.0477 1.0000 Uani . . . .
C46 C 0.2420(6) -0.5148(4) -0.0732(5) 0.0612 1.0000 Uani . . . .
C47 C 0.2769(6) -0.6005(4) -0.1216(5) 0.0619 1.0000 Uani . . . .
C48 C 0.3420(9) -0.6222(6) -0.0607(6) 0.0899 1.0000 Uani . . . .
C49 C 0.0974(5) 0.2736(4) 0.3411(4) 0.0425 1.0000 Uani . . . .
C50 C 0.1733(6) 0.3643(4) 0.3543(5) 0.0536 1.0000 Uani . . . .
C51 C 0.1344(6) 0.4473(5) 0.3977(5) 0.0609 1.0000 Uani . . . .
C52 C 0.2169(8) 0.5356(5) 0.4121(5) 0.0763 1.0000 Uani . . . .
C53 C 0.1796(9) 0.6202(6) 0.4486(6) 0.0926 1.0000 Uani . . . .
C54 C 0.2676(13) 0.7088(7) 0.4680(7) 0.1319 1.0000 Uani . . . .
C55 C -0.0163(4) 0.2701(4) 0.0416(4) 0.0376 1.0000 Uani . . . .
C56 C 0.0676(5) 0.3617(4) 0.0814(4) 0.0434 1.0000 Uani . . . .
C57 C 0.0239(5) 0.4427(4) 0.1138(4) 0.0453 1.0000 Uani . . . .
C58 C 0.1064(5) 0.5345(4) 0.1601(5) 0.0501 1.0000 Uani . . . .
C59 C 0.0640(6) 0.6155(4) 0.1900(5) 0.0584 1.0000 Uani . . . .
C60 C 0.1450(6) 0.7053(5) 0.2408(5) 0.0621 1.0000 Uani . . . .
C61 C 0.4345(5) 0.1479(4) 0.1516(4) 0.0429 1.0000 Uani . . . .
C62 C 0.4794(4) 0.0716(4) 0.1106(4) 0.0394 1.0000 Uani . . . .
C63 C 0.5259(5) 0.0375(4) 0.1623(4) 0.0449 1.0000 Uani . . . .
C64 C 0.4777(4) 0.0356(4) 0.0186(4) 0.0390 1.0000 Uani . . . .
C65 C 0.4297(4) 0.0697(4) -0.0359(4) 0.0380 1.0000 Uani . . . .
C66 C 0.4298(5) 0.0333(4) -0.1256(4) 0.0407 1.0000 Uani . . . .
C67 C 0.3848(4) 0.1452(4) 0.0044(4) 0.0427 1.0000 Uani . . . .
C68 C 0.3465(5) 0.2564(4) 0.1359(5) 0.0487 1.0000 Uani . . . .
C69 C 0.4281(5) 0.3460(4) 0.1578(5) 0.0481 1.0000 Uani . . . .
C70 C 0.3893(5) 0.4293(4) 0.2016(5) 0.0513 1.0000 Uani . . . .
C71 C 0.4713(5) 0.5183(4) 0.2236(5) 0.0547 1.0000 Uani . . . .
C72 C 0.4378(6) 0.6034(5) 0.2698(6) 0.0702 1.0000 Uani . . . .
C73 C 0.5226(7) 0.6907(5) 0.2935(6) 0.0741 1.0000 Uani . . . .
C74 C 0.4606(7) 0.3403(5) 0.4161(5) 0.149(2) 0.5000 Uiso D U . .
Cl1 Cl 0.5046(11) 0.4154(9) 0.3757(9) 0.141(3) 0.2500 Uiso D U 1 2
Cl2 Cl 0.4164(11) 0.3971(10) 0.5170(9) 0.143(3) 0.2500 Uiso D U 1 2
Cl3 Cl 0.5720(10) 0.2961(9) 0.4440(8) 0.129(3) 0.2500 Uiso D U 1 2
Cl4 Cl 0.5567(11) 0.4053(10) 0.4092(9) 0.163(3) 0.2500 Uiso D U 1 1
Cl5 Cl 0.4510(11) 0.3735(11) 0.5263(9) 0.155(3) 0.2500 Uiso D U 1 1
Cl6 Cl 0.3473(12) 0.3468(12) 0.3564(10) 0.172(3) 0.2500 Uiso D U 1 1
H1 H 0.1393 0.0348 0.0043 0.0500 1.0000 Uiso . . . .
H2 H 0.2195 -0.0204 0.0913 0.0500 1.0000 Uiso . . . .
H741 H 0.3975 0.2884 0.3756 0.1955 0.2500 Uiso . . 1 2
H742 H 0.4451 0.2727 0.3834 0.1955 0.2500 Uiso . . 1 1
H101 H 0.2942 -0.2166 -0.0780 0.0450 1.0000 Uiso . . . .
H201 H 0.0351 0.2175 0.1697 0.0489 1.0000 Uiso . . . .
H221 H 0.4519 0.1152 0.3706 0.0665 1.0000 Uiso . . . .
H231 H 0.5136 0.1270 0.5153 0.0817 1.0000 Uiso . . . .
H241 H 0.4049 0.0448 0.5796 0.0932 1.0000 Uiso . . . .
H251 H 0.2375 -0.0564 0.4972 0.0888 1.0000 Uiso . . . .
H261 H 0.1751 -0.0686 0.3528 0.0662 1.0000 Uiso . . . .
H281 H 0.2740 0.1364 -0.1938 0.0516 1.0000 Uiso . . . .
H291 H 0.2739 0.1754 -0.3176 0.0649 1.0000 Uiso . . . .
H301 H 0.1263 0.1070 -0.4355 0.0672 1.0000 Uiso . . . .
H311 H -0.0239 0.0028 -0.4285 0.0648 1.0000 Uiso . . . .
H321 H -0.0243 -0.0367 -0.3051 0.0582 1.0000 Uiso . . . .
H331 H 0.2108 -0.1807 -0.3610 0.0725 1.0000 Uiso . . . .
H332 H 0.2280 -0.0713 -0.3303 0.0725 1.0000 Uiso . . . .
H333 H 0.1107 -0.1401 -0.3531 0.0725 1.0000 Uiso . . . .
H341 H 0.3834 -0.0888 0.3137 0.0670 1.0000 Uiso . . . .
H342 H 0.4673 -0.1229 0.2536 0.0670 1.0000 Uiso . . . .
H343 H 0.3611 -0.1971 0.2496 0.0670 1.0000 Uiso . . . .
H351 H 0.2018 0.2375 0.4621 0.0805 1.0000 Uiso . . . .
H352 H 0.3066 0.2048 0.4457 0.0805 1.0000 Uiso . . . .
H353 H 0.2003 0.1333 0.4455 0.0805 1.0000 Uiso . . . .
H361 H 0.0318 0.1459 -0.2083 0.0686 1.0000 Uiso . . . .
H362 H 0.0458 0.2488 -0.1336 0.0686 1.0000 Uiso . . . .
H363 H -0.0663 0.1708 -0.1634 0.0686 1.0000 Uiso . . . .
H371 H 0.2891 -0.2460 -0.3011 0.0563 1.0000 Uiso . . . .
H372 H 0.3322 -0.2451 -0.2061 0.0563 1.0000 Uiso . . . .
H381 H 0.1277 -0.3457 -0.3149 0.0590 1.0000 Uiso . . . .
H382 H 0.1604 -0.3379 -0.2151 0.0590 1.0000 Uiso . . . .
H391 H 0.2531 -0.4229 -0.3618 0.0661 1.0000 Uiso . . . .
H392 H 0.2877 -0.4139 -0.2617 0.0661 1.0000 Uiso . . . .
H401 H 0.0891 -0.5176 -0.3749 0.0858 1.0000 Uiso . . . .
H402 H 0.1217 -0.5074 -0.2741 0.0858 1.0000 Uiso . . . .
H411 H 0.2021 -0.6049 -0.4256 0.1276 1.0000 Uiso . . . .
H412 H 0.2555 -0.5826 -0.3248 0.1276 1.0000 Uiso . . . .
H4201 H 0.1283 -0.7376 -0.4206 0.1281 0.5000 Uiso . . 2 1
H4202 H 0.0473 -0.6875 -0.4464 0.1281 0.5000 Uiso . . 2 1
H4203 H 0.0650 -0.6858 -0.3476 0.1281 0.5000 Uiso . . 2 1
H4211 H 0.1392 -0.7336 -0.3934 0.1279 0.5000 Uiso . . 2 2
H4212 H 0.0436 -0.6929 -0.4103 0.1279 0.5000 Uiso . . 2 2
H4213 H 0.0970 -0.6706 -0.3094 0.1279 0.5000 Uiso . . 2 2
H431 H 0.4259 -0.2523 0.0977 0.0531 1.0000 Uiso . . . .
H432 H 0.4072 -0.2465 0.0023 0.0531 1.0000 Uiso . . . .
H441 H 0.2557 -0.3504 0.0631 0.0604 1.0000 Uiso . . . .
H442 H 0.2344 -0.3430 -0.0313 0.0604 1.0000 Uiso . . . .
H451 H 0.3778 -0.4295 0.0157 0.0622 1.0000 Uiso . . . .
H452 H 0.3654 -0.4170 -0.0768 0.0622 1.0000 Uiso . . . .
H461 H 0.2065 -0.5237 -0.0259 0.0735 1.0000 Uiso . . . .
H462 H 0.1914 -0.5094 -0.1172 0.0735 1.0000 Uiso . . . .
H471 H 0.2135 -0.6537 -0.1535 0.0731 1.0000 Uiso . . . .
H472 H 0.3180 -0.5899 -0.1654 0.0731 1.0000 Uiso . . . .
H481 H 0.3623 -0.6781 -0.0955 0.1195 1.0000 Uiso . . . .
H482 H 0.3015 -0.6335 -0.0168 0.1195 1.0000 Uiso . . . .
H483 H 0.4061 -0.5697 -0.0287 0.1195 1.0000 Uiso . . . .
H491 H 0.0865 0.2762 0.4004 0.0564 1.0000 Uiso . . . .
H492 H 0.0295 0.2651 0.3046 0.0564 1.0000 Uiso . . . .
H501 H 0.2401 0.3733 0.3926 0.0700 1.0000 Uiso . . . .
H502 H 0.1862 0.3602 0.2951 0.0700 1.0000 Uiso . . . .
H511 H 0.1188 0.4510 0.4562 0.0775 1.0000 Uiso . . . .
H512 H 0.0694 0.4407 0.3586 0.0775 1.0000 Uiso . . . .
H521 H 0.2796 0.5440 0.4548 0.0978 1.0000 Uiso . . . .
H522 H 0.2364 0.5291 0.3540 0.0978 1.0000 Uiso . . . .
H531 H 0.1559 0.6250 0.5049 0.1134 1.0000 Uiso . . . .
H532 H 0.1200 0.6142 0.4043 0.1134 1.0000 Uiso . . . .
H541 H 0.2404 0.7629 0.4919 0.1594 1.0000 Uiso . . . .
H542 H 0.3274 0.7155 0.5125 0.1594 1.0000 Uiso . . . .
H543 H 0.2916 0.7047 0.4120 0.1594 1.0000 Uiso . . . .
H551 H -0.0675 0.2697 -0.0060 0.0478 1.0000 Uiso . . . .
H552 H -0.0526 0.2630 0.0892 0.0478 1.0000 Uiso . . . .
H561 H 0.1081 0.3662 0.0352 0.0571 1.0000 Uiso . . . .
H562 H 0.1151 0.3643 0.1326 0.0571 1.0000 Uiso . . . .
H571 H -0.0192 0.4426 0.0617 0.0567 1.0000 Uiso . . . .
H572 H -0.0213 0.4353 0.1564 0.0567 1.0000 Uiso . . . .
H581 H 0.1529 0.5408 0.1181 0.0629 1.0000 Uiso . . . .
H582 H 0.1479 0.5352 0.2133 0.0629 1.0000 Uiso . . . .
H591 H 0.0267 0.6174 0.1364 0.0688 1.0000 Uiso . . . .
H592 H 0.0136 0.6071 0.2286 0.0688 1.0000 Uiso . . . .
H601 H 0.1108 0.7555 0.2583 0.0737 1.0000 Uiso . . . .
H602 H 0.1957 0.7153 0.2030 0.0737 1.0000 Uiso . . . .
H603 H 0.1825 0.7051 0.2952 0.0737 1.0000 Uiso . . . .
H631 H 0.5279 0.0641 0.2275 0.0534 1.0000 Uiso . . . .
H661 H 0.3981 0.0580 -0.1644 0.0492 1.0000 Uiso . . . .
H681 H 0.3250 0.2562 0.1916 0.0584 1.0000 Uiso . . . .
H682 H 0.2846 0.2505 0.0938 0.0584 1.0000 Uiso . . . .
H691 H 0.4902 0.3509 0.1991 0.0573 1.0000 Uiso . . . .
H692 H 0.4489 0.3458 0.1018 0.0573 1.0000 Uiso . . . .
H701 H 0.3682 0.4294 0.2575 0.0617 1.0000 Uiso . . . .
H702 H 0.3275 0.4246 0.1602 0.0617 1.0000 Uiso . . . .
H711 H 0.5338 0.5213 0.2632 0.0666 1.0000 Uiso . . . .
H712 H 0.4905 0.5183 0.1671 0.0666 1.0000 Uiso . . . .
H721 H 0.4163 0.6028 0.3254 0.0840 1.0000 Uiso . . . .
H722 H 0.3771 0.6021 0.2295 0.0840 1.0000 Uiso . . . .
H731 H 0.4960 0.7442 0.3236 0.0879 1.0000 Uiso . . . .
H732 H 0.5837 0.6933 0.3343 0.0879 1.0000 Uiso . . . .
H733 H 0.5445 0.6925 0.2384 0.0879 1.0000 Uiso . . . .

loop_
_atom_site_aniso_label
_atom_site_aniso_U_11
_atom_site_aniso_U_22
_atom_site_aniso_U_33
_atom_site_aniso_U_23
_atom_site_aniso_U_13
_atom_site_aniso_U_12
N1 0.040(3) 0.033(2) 0.040(3) 0.019(2) 0.018(2) 0.015(2)
N2 0.038(3) 0.030(2) 0.041(3) 0.016(2) 0.013(2) 0.009(2)
N3 0.039(3) 0.030(2) 0.049(3) 0.021(2) 0.017(2) 0.018(2)
N4 0.040(3) 0.035(2) 0.044(3) 0.023(2) 0.021(2) 0.017(2)
N5 0.039(3) 0.041(3) 0.061(4) 0.026(3) 0.018(3) 0.014(2)
O1 0.044(2) 0.040(2) 0.073(3) 0.027(2) 0.009(2) 0.016(2)
O2 0.061(3) 0.041(2) 0.053(3) 0.015(2) 0.026(2) 0.015(2)
C1 0.034(3) 0.031(3) 0.048(4) 0.021(3) 0.015(3) 0.013(2)
C2 0.042(3) 0.035(3) 0.044(4) 0.020(3) 0.015(3) 0.014(3)
C3 0.039(3) 0.034(3) 0.049(4) 0.020(3) 0.006(3) 0.008(3)
C4 0.033(3) 0.028(3) 0.040(3) 0.013(2) 0.011(3) 0.010(2)
C5 0.036(3) 0.033(3) 0.040(3) 0.018(3) 0.009(3) 0.007(3)
C6 0.040(3) 0.033(3) 0.036(3) 0.015(2) 0.016(3) 0.011(3)
C7 0.055(4) 0.035(3) 0.044(4) 0.019(3) 0.024(3) 0.018(3)
C8 0.042(3) 0.030(3) 0.041(3) 0.011(3) 0.017(3) 0.011(3)
C9 0.034(3) 0.025(3) 0.050(4) 0.017(3) 0.018(3) 0.007(2)
C10 0.034(3) 0.028(3) 0.050(4) 0.014(3) 0.022(3) 0.013(2)
C11 0.030(3) 0.027(3) 0.049(4) 0.015(3) 0.020(3) 0.010(2)
C12 0.031(3) 0.032(3) 0.054(4) 0.021(3) 0.019(3) 0.015(3)
C13 0.040(3) 0.034(3) 0.052(4) 0.021(3) 0.016(3) 0.016(3)
C14 0.036(3) 0.033(3) 0.044(4) 0.021(3) 0.017(3) 0.018(3)
C15 0.040(3) 0.037(3) 0.046(4) 0.022(3) 0.015(3) 0.015(3)
C16 0.046(4) 0.040(3) 0.045(4) 0.023(3) 0.024(3) 0.022(3)
C17 0.049(4) 0.037(3) 0.045(4) 0.021(3) 0.025(3) 0.019(3)
C18 0.043(3) 0.031(3) 0.054(4) 0.023(3) 0.027(3) 0.017(3)
C19 0.033(3) 0.032(3) 0.047(4) 0.020(3) 0.019(3) 0.013(3)
C20 0.036(3) 0.038(3) 0.049(4) 0.024(3) 0.026(3) 0.019(3)
C21 0.054(4) 0.043(3) 0.047(4) 0.018(3) 0.018(3) 0.031(3)
C22 0.056(4) 0.054(4) 0.056(4) 0.017(3) 0.016(3) 0.024(4)
C23 0.070(5) 0.085(5) 0.049(5) 0.013(4) 0.009(4) 0.043(5)
C24 0.089(6) 0.097(6) 0.047(5) 0.032(5) 0.013(4) 0.058(6)
C25 0.097(6) 0.068(5) 0.057(5) 0.038(4) 0.029(5) 0.053(5)
C26 0.067(4) 0.052(4) 0.046(4) 0.026(3) 0.024(3) 0.033(3)
C27 0.047(4) 0.032(3) 0.040(3) 0.016(3) 0.018(3) 0.015(3)
C28 0.046(4) 0.036(3) 0.047(4) 0.018(3) 0.008(3) 0.007(3)
C29 0.063(5) 0.049(4) 0.050(4) 0.026(3) 0.016(4) 0.012(3)
C30 0.074(5) 0.045(4) 0.049(4) 0.024(3) 0.018(4) 0.019(4)
C31 0.060(4) 0.060(4) 0.042(4) 0.025(3) 0.012(3) 0.017(3)
C32 0.051(4) 0.047(4) 0.047(4) 0.020(3) 0.018(3) 0.011(3)
C33 0.091(5) 0.048(4) 0.042(4) 0.018(3) 0.025(4) 0.030(4)
C34 0.062(4) 0.051(4) 0.055(4) 0.029(3) 0.019(3) 0.036(3)
C35 0.097(6) 0.062(4) 0.043(4) 0.020(3) 0.026(4) 0.052(4)
C36 0.067(4) 0.051(4) 0.054(4) 0.028(3) 0.017(3) 0.035(4)
C37 0.056(4) 0.037(3) 0.047(4) 0.016(3) 0.028(3) 0.019(3)
C38 0.054(4) 0.035(3) 0.058(4) 0.015(3) 0.019(3) 0.018(3)
C39 0.075(5) 0.042(3) 0.049(4) 0.017(3) 0.030(3) 0.030(3)
C40 0.099(6) 0.039(4) 0.076(5) 0.020(4) 0.048(5) 0.031(4)
C41 0.185(8) 0.044(3) 0.090(6) 0.032(4) 0.091(6) 0.055(4)
C420 0.186(8) 0.044(3) 0.090(6) 0.031(4) 0.092(6) 0.054(4)
C421 0.186(8) 0.044(3) 0.090(6) 0.032(4) 0.091(6) 0.054(4)
C43 0.041(3) 0.037(3) 0.055(4) 0.021(3) 0.016(3) 0.022(3)
C44 0.049(4) 0.035(3) 0.067(4) 0.024(3) 0.025(3) 0.017(3)
C45 0.052(4) 0.038(3) 0.066(4) 0.026(3) 0.025(3) 0.024(3)
C46 0.056(4) 0.034(3) 0.094(5) 0.021(3) 0.032(4) 0.016(3)
C47 0.061(4) 0.038(4) 0.084(5) 0.019(4) 0.019(4) 0.019(3)
C48 0.137(9) 0.067(5) 0.094(7) 0.044(5) 0.034(6) 0.060(6)
C49 0.057(4) 0.041(3) 0.043(4) 0.021(3) 0.024(3) 0.027(3)
C50 0.074(5) 0.042(3) 0.059(4) 0.025(3) 0.035(4) 0.027(3)
C51 0.082(5) 0.048(4) 0.063(5) 0.024(3) 0.021(4) 0.036(4)
C52 0.135(8) 0.049(4) 0.060(5) 0.024(4) 0.043(5) 0.043(5)
C53 0.156(9) 0.052(5) 0.076(6) 0.024(4) 0.014(6) 0.049(6)
C54 0.253(16) 0.058(6) 0.088(7) 0.026(5) 0.065(9) 0.045(8)
C55 0.038(3) 0.033(3) 0.049(4) 0.021(3) 0.012(3) 0.014(3)
C56 0.041(3) 0.037(3) 0.064(4) 0.026(3) 0.027(3) 0.020(3)
C57 0.050(4) 0.039(3) 0.053(4) 0.021(3) 0.017(3) 0.018(3)
C58 0.048(4) 0.041(3) 0.068(4) 0.025(3) 0.024(3) 0.018(3)
C59 0.058(4) 0.037(3) 0.077(5) 0.017(3) 0.016(4) 0.019(3)
C60 0.071(5) 0.044(4) 0.070(5) 0.024(4) 0.008(4) 0.015(4)
C61 0.035(3) 0.033(3) 0.056(4) 0.016(3) 0.018(3) 0.003(3)
C62 0.033(3) 0.035(3) 0.051(4) 0.018(3) 0.016(3) 0.011(3)
C63 0.041(4) 0.044(4) 0.049(4) 0.021(3) 0.015(3) 0.005(3)
C64 0.033(3) 0.029(3) 0.056(4) 0.020(3) 0.013(3) 0.004(2)
C65 0.033(3) 0.036(3) 0.051(4) 0.023(3) 0.014(3) 0.009(3)
C66 0.044(3) 0.032(3) 0.048(4) 0.020(3) 0.006(3) 0.008(3)
C67 0.031(3) 0.034(3) 0.061(4) 0.020(3) 0.012(3) 0.005(3)
C68 0.041(4) 0.035(3) 0.069(4) 0.018(3) 0.022(3) 0.014(3)
C69 0.040(3) 0.033(3) 0.070(4) 0.016(3) 0.021(3) 0.015(3)
C70 0.050(4) 0.035(3) 0.069(4) 0.016(3) 0.027(3) 0.018(3)
C71 0.056(4) 0.039(3) 0.072(5) 0.020(3) 0.027(4) 0.019(3)
C72 0.076(5) 0.042(4) 0.091(6) 0.020(4) 0.029(4) 0.025(4)
C73 0.089(6) 0.039(4) 0.092(6) 0.022(4) 0.021(5) 0.022(4)

loop_
_atom_type_symbol
_atom_type_scat_dispersion_real
_atom_type_scat_dispersion_imag
_atom_type_scat_Cromer_Mann_a1
_atom_type_scat_Cromer_Mann_b1
_atom_type_scat_Cromer_Mann_a2
_atom_type_scat_Cromer_Mann_b2
_atom_type_scat_Cromer_Mann_a3
_atom_type_scat_Cromer_Mann_b3
_atom_type_scat_Cromer_Mann_a4
_atom_type_scat_Cromer_Mann_b4
_atom_type_scat_Cromer_Mann_c
_atom_type_scat_source
C 0.0033 0.0016 2.3100 20.8439 1.0200 10.2075 1.5886 0.5687 0.8650 51.6512 0.2156 'International Tables Vol C 4.2.6.8 and 6.1.1.4'
H 0.0000 0.0000 0.4930 10.5109 0.3229 26.1257 0.1402 3.1424 0.0408 57.7998 0.0030 'International Tables Vol C 4.2.6.8 and 6.1.1.4'
N 0.0061 0.0033 12.2126 0.0057 3.1322 9.8933 2.0125 28.9975 1.1663 0.5826 -11.5290 'International Tables Vol C 4.2.6.8 and 6.1.1.4'
O 0.0106 0.0060 3.0485 13.2771 2.2868 5.7011 1.5463 0.3239 0.8670 32.9089 0.2508 'International Tables Vol C 4.2.6.8 and 6.1.1.4'
Cl 0.1484 0.1585 11.4604 0.0104 7.1964 1.1662 6.2556 18.5194 1.6455 47.7784 -9.5574 'International Tables Vol C 4.2.6.8 and 6.1.1.4'

loop_
_geom_angle_atom_site_label_1
_geom_angle_site_symmetry_1
_geom_angle_atom_site_label_2
_geom_angle_atom_site_label_3
_geom_angle_site_symmetry_3
_geom_angle
_geom_angle_publ_flag
C1 . N1 C4 . 110.3(4) yes
C1 . N1 H1 . 130.3 no
C4 . N1 H1 . 119.4 no
C6 . N2 C9 . 106.5(4) yes
C11 . N3 C14 . 110.3(4) yes
C11 . N3 H2 . 129.1 no
C14 . N3 H2 . 120.3 no
C16 . N4 C19 . 106.0(4) yes
C61 . N5 C67 . 124.8(5) yes
C61 . N5 C68 . 117.0(5) yes
C67 . N5 C68 . 117.9(5) yes
N1 . C1 C2 . 107.8(5) yes
N1 . C1 C20 . 127.9(5) yes
C2 . C1 C20 . 123.9(5) yes
C1 . C2 C3 . 108.0(5) yes
C1 . C2 C55 . 125.1(5) yes
C3 . C2 C55 . 126.7(5) yes
C2 . C3 C4 . 107.5(5) yes
C2 . C3 C36 . 124.2(5) yes
C4 . C3 C36 . 128.2(5) yes
C3 . C4 N1 . 106.4(5) yes
C3 . C4 C5 . 130.1(5) yes
N1 . C4 C5 . 123.5(5) yes
C4 . C5 C6 . 123.7(5) yes
C4 . C5 C27 . 116.8(5) yes
C6 . C5 C27 . 119.4(5) yes
C5 . C6 N2 . 123.2(5) yes
C5 . C6 C7 . 127.3(5) yes
N2 . C6 C7 . 109.5(4) yes
C6 . C7 C8 . 106.0(5) yes
C6 . C7 C33 . 129.0(5) yes
C8 . C7 C33 . 125.0(5) yes
C7 . C8 C9 . 107.2(5) yes
C7 . C8 C37 . 128.5(5) yes
C9 . C8 C37 . 124.4(5) yes
C8 . C9 N2 . 110.9(5) yes
C8 . C9 C10 . 122.6(5) yes
N2 . C9 C10 . 126.5(5) yes
C9 . C10 C11 . 132.3(5) yes
C9 . C10 H101 . 113.8 no
C11 . C10 H101 . 113.8 no
N3 . C11 C10 . 127.6(5) yes
N3 . C11 C12 . 106.6(5) yes
C10 . C11 C12 . 125.6(5) yes
C11 . C12 C13 . 109.3(5) yes
C11 . C12 C43 . 123.3(5) yes
C13 . C12 C43 . 127.4(5) yes
C12 . C13 C14 . 106.4(5) yes
C12 . C13 C34 . 125.0(5) yes
C14 . C13 C34 . 128.5(5) yes
C13 . C14 N3 . 107.4(5) yes
C13 . C14 C15 . 130.0(5) yes
N3 . C14 C15 . 122.6(5) yes
C14 . C15 C16 . 123.1(5) yes
C14 . C15 C21 . 117.8(5) yes
C16 . C15 C21 . 119.1(5) yes
C15 . C16 N4 . 123.4(5) yes
C15 . C16 C17 . 126.3(5) yes
N4 . C16 C17 . 110.3(5) yes
C16 . C17 C18 . 106.6(5) yes
C16 . C17 C35 . 129.7(5) yes
C18 . C17 C35 . 123.7(5) yes
C17 . C18 C19 . 106.9(5) yes
C17 . C18 C49 . 129.0(6) yes
C19 . C18 C49 . 124.0(5) yes
C18 . C19 N4 . 110.2(5) yes
C18 . C19 C20 . 122.1(5) yes
N4 . C19 C20 . 127.6(5) yes
C1 . C20 C19 . 130.3(5) yes
C1 . C20 H201 . 114.9 no
C19 . C20 H201 . 114.9 no
C15 . C21 C22 . 120.9(6) yes
C15 . C21 C26 . 119.0(6) yes
C22 . C21 C26 . 120.2(6) yes
C21 . C22 C23 . 119.8(7) yes
C21 . C22 H221 . 120.1 no
C23 . C22 H221 . 120.1 no
C22 . C23 C24 . 120.2(7) yes
C22 . C23 H231 . 119.9 no
C24 . C23 H231 . 119.9 no
C23 . C24 C25 . 120.1(7) yes
C23 . C24 H241 . 120.0 no
C25 . C24 H241 . 120.0 no
C24 . C25 C26 . 120.0(7) yes
C24 . C25 H251 . 120.0 no
C26 . C25 H251 . 120.0 no
C21 . C26 C25 . 119.7(7) yes
C21 . C26 H261 . 120.2 no
C25 . C26 H261 . 120.2 no
C5 . C27 C28 . 118.7(5) yes
C5 . C27 C32 . 121.8(5) yes
C28 . C27 C32 . 119.4(5) yes
C27 . C28 C29 . 120.2(6) yes
C27 . C28 H281 . 119.9 no
C29 . C28 H281 . 119.9 no
C28 . C29 C30 . 120.1(6) yes
C28 . C29 H291 . 119.9 no
C30 . C29 H291 . 119.9 no
C29 . C30 C31 . 120.0(6) yes
C29 . C30 H301 . 120.0 no
C31 . C30 H301 . 120.0 no
C30 . C31 C32 . 120.0(7) yes
C30 . C31 H311 . 120.0 no
C32 . C31 H311 . 120.0 no
C31 . C32 C27 . 120.2(6) yes
C31 . C32 H321 . 119.9 no
C27 . C32 H321 . 119.9 no
C7 . C33 H331 . 109.5 no
C7 . C33 H332 . 109.5 no
H331 . C33 H332 . 109.5 no
C7 . C33 H333 . 109.5 no
H331 . C33 H333 . 109.5 no
H332 . C33 H333 . 109.5 no
C13 . C34 H341 . 109.5 no
C13 . C34 H342 . 109.5 no
H341 . C34 H342 . 109.5 no
C13 . C34 H343 . 109.5 no
H341 . C34 H343 . 109.5 no
H342 . C34 H343 . 109.5 no
C17 . C35 H351 . 109.5 no
C17 . C35 H352 . 109.5 no
H351 . C35 H352 . 109.5 no
C17 . C35 H353 . 109.5 no
H351 . C35 H353 . 109.5 no
H352 . C35 H353 . 109.5 no
C3 . C36 H361 . 109.5 no
C3 . C36 H362 . 109.5 no
H361 . C36 H362 . 109.5 no
C3 . C36 H363 . 109.5 no
H361 . C36 H363 . 109.5 no
H362 . C36 H363 . 109.5 no
C8 . C37 C38 . 112.7(5) yes
C8 . C37 H371 . 108.7 no
C38 . C37 H371 . 108.7 no
C8 . C37 H372 . 108.7 no
C38 . C37 H372 . 108.7 no
H371 . C37 H372 . 109.5 no
C37 . C38 C39 . 112.7(5) yes
C37 . C38 H381 . 108.7 no
C39 . C38 H381 . 108.7 no
C37 . C38 H382 . 108.7 no
C39 . C38 H382 . 108.7 no
H381 . C38 H382 . 109.5 no
C38 . C39 C40 . 112.9(6) yes
C38 . C39 H391 . 108.6 no
C40 . C39 H391 . 108.6 no
C38 . C39 H392 . 108.6 no
C40 . C39 H392 . 108.6 no
H391 . C39 H392 . 109.5 no
C39 . C40 C41 . 114.0(5) yes
C39 . C40 H401 . 108.3 no
C41 . C40 H401 . 108.3 no
C39 . C40 H402 . 108.3 no
C41 . C40 H402 . 108.3 no
H401 . C40 H402 . 109.5 no
C40 . C41 C420 . 111.3(2) yes
C40 . C41 H411 . 109.0 no
C420 . C41 H411 . 94.0 no
C40 . C41 H412 . 109.0 no
C420 . C41 H412 . 122.7 no
H411 . C41 H412 . 109.4 no
C40 . C41 C421 . 111.5(2) yes
C40 . C41 H411 . 109.0 no
C421 . C41 H411 . 109.0 no
C40 . C41 H412 . 109.0 no
C421 . C41 H412 . 109.0 no
H411 . C41 H412 . 109.4 no
C41 . C420 H4201 . 109.5 no
C41 . C420 H4202 . 109.5 no
H4201 . C420 H4202 . 109.5 no
C41 . C420 H4203 . 109.5 no
H4201 . C420 H4203 . 109.5 no
H4202 . C420 H4203 . 109.5 no
C41 . C421 H4211 . 109.5 no
C41 . C421 H4212 . 109.4 no
H4211 . C421 H4212 . 109.5 no
C41 . C421 H4213 . 109.5 no
H4211 . C421 H4213 . 109.5 no
H4212 . C421 H4213 . 109.5 no
C12 . C43 C44 . 113.0(5) yes
C12 . C43 H431 . 108.6 no
C44 . C43 H431 . 108.6 no
C12 . C43 H432 . 108.6 no
C44 . C43 H432 . 108.6 no
H431 . C43 H432 . 109.5 no
C43 . C44 C45 . 113.5(5) yes
C43 . C44 H441 . 108.5 no
C45 . C44 H441 . 108.5 no
C43 . C44 H442 . 108.5 no
C45 . C44 H442 . 108.5 no
H441 . C44 H442 . 109.5 no
C44 . C45 C46 . 112.8(5) yes
C44 . C45 H451 . 108.6 no
C46 . C45 H451 . 108.6 no
C44 . C45 H452 . 108.6 no
C46 . C45 H452 . 108.6 no
H451 . C45 H452 . 109.5 no
C45 . C46 C47 . 115.4(6) yes
C45 . C46 H461 . 108.0 no
C47 . C46 H461 . 108.0 no
C45 . C46 H462 . 108.0 no
C47 . C46 H462 . 108.0 no
H461 . C46 H462 . 109.5 no
C46 . C47 C48 . 112.9(7) yes
C46 . C47 H471 . 108.6 no
C48 . C47 H471 . 108.6 no
C46 . C47 H472 . 108.6 no
C48 . C47 H472 . 108.6 no
H471 . C47 H472 . 109.5 no
C47 . C48 H481 . 109.5 no
C47 . C48 H482 . 109.5 no
H481 . C48 H482 . 109.5 no
C47 . C48 H483 . 109.5 no
H481 . C48 H483 . 109.5 no
H482 . C48 H483 . 109.5 no
C18 . C49 C50 . 112.5(5) yes
C18 . C49 H491 . 108.7 no
C50 . C49 H491 . 108.7 no
C18 . C49 H492 . 108.7 no
C50 . C49 H492 . 108.7 no
H491 . C49 H492 . 109.5 no
C49 . C50 C51 . 114.1(6) yes
C49 . C50 H501 . 108.3 no
C51 . C50 H501 . 108.3 no
C49 . C50 H502 . 108.3 no
C51 . C50 H502 . 108.3 no
H501 . C50 H502 . 109.5 no
C50 . C51 C52 . 110.7(6) yes
C50 . C51 H511 . 109.2 no
C52 . C51 H511 . 109.2 no
C50 . C51 H512 . 109.2 no
C52 . C51 H512 . 109.2 no
H511 . C51 H512 . 109.5 no
C51 . C52 C53 . 113.3(8) yes
C51 . C52 H521 . 108.5 no
C53 . C52 H521 . 108.5 no
C51 . C52 H522 . 108.5 no
C53 . C52 H522 . 108.5 no
H521 . C52 H522 . 109.5 no
C52 . C53 C54 . 111.7(9) yes
C52 . C53 H531 . 108.9 no
C54 . C53 H531 . 108.9 no
C52 . C53 H532 . 108.9 no
C54 . C53 H532 . 108.9 no
H531 . C53 H532 . 109.5 no
C53 . C54 H541 . 109.5 no
C53 . C54 H542 . 109.5 no
H541 . C54 H542 . 109.5 no
C53 . C54 H543 . 109.5 no
H541 . C54 H543 . 109.5 no
H542 . C54 H543 . 109.5 no
C2 . C55 C56 . 112.6(5) yes
C2 . C55 H551 . 108.7 no
C56 . C55 H551 . 108.7 no
C2 . C55 H552 . 108.7 no
C56 . C55 H552 . 108.7 no
H551 . C55 H552 . 109.5 no
C55 . C56 C57 . 113.0(5) yes
C55 . C56 H561 . 108.6 no
C57 . C56 H561 . 108.6 no
C55 . C56 H562 . 108.6 no
C57 . C56 H562 . 108.6 no
H561 . C56 H562 . 109.5 no
C56 . C57 C58 . 114.0(5) yes
C56 . C57 H571 . 108.3 no
C58 . C57 H571 . 108.3 no
C56 . C57 H572 . 108.3 no
C58 . C57 H572 . 108.3 no
H571 . C57 H572 . 109.5 no
C57 . C58 C59 . 114.5(5) yes
C57 . C58 H581 . 108.2 no
C59 . C58 H581 . 108.2 no
C57 . C58 H582 . 108.2 no
C59 . C58 H582 . 108.2 no
H581 . C58 H582 . 109.5 no
C58 . C59 C60 . 114.3(6) yes
C58 . C59 H591 . 108.3 no
C60 . C59 H591 . 108.3 no
C58 . C59 H592 . 108.3 no
C60 . C59 H592 . 108.3 no
H591 . C59 H592 . 109.5 no
C59 . C60 H601 . 109.5 no
C59 . C60 H602 . 109.5 no
H601 . C60 H602 . 109.5 no
C59 . C60 H603 . 109.5 no
H601 . C60 H603 . 109.5 no
H602 . C60 H603 . 109.5 no
N5 . C61 O2 . 121.1(5) yes
N5 . C61 C62 . 117.0(5) yes
O2 . C61 C62 . 121.9(6) yes
C61 . C62 C63 . 120.2(6) yes
C61 . C62 C64 . 120.0(5) yes
C63 . C62 C64 . 119.8(5) yes
C66 2_655 C63 C62 . 121.4(6) yes
C66 2_655 C63 H631 . 119.3 no
C62 . C63 H631 . 119.3 no
C62 . C64 C64 2_655 119.0(7) yes
C62 . C64 C65 . 120.6(5) yes
C64 2_655 C64 C65 . 120.4(7) yes
C64 . C65 C66 . 119.2(5) yes
C64 . C65 C67 . 119.6(5) yes
C66 . C65 C67 . 121.2(5) yes
C63 2_655 C66 C65 . 120.2(5) yes
C63 2_655 C66 H661 . 119.9 no
C65 . C66 H661 . 119.9 no
C65 . C67 N5 . 118.0(5) yes
C65 . C67 O1 . 122.3(6) yes
N5 . C67 O1 . 119.7(5) yes
N5 . C68 C69 . 111.0(5) yes
N5 . C68 H681 . 109.1 no
C69 . C68 H681 . 109.1 no
N5 . C68 H682 . 109.1 no
C69 . C68 H682 . 109.1 no
H681 . C68 H682 . 109.5 no
C68 . C69 C70 . 112.8(5) yes
C68 . C69 H691 . 108.6 no
C70 . C69 H691 . 108.6 no
C68 . C69 H692 . 108.6 no
C70 . C69 H692 . 108.6 no
H691 . C69 H692 . 109.5 no
C69 . C70 C71 . 112.5(5) yes
C69 . C70 H701 . 108.7 no
C71 . C70 H701 . 108.7 no
C69 . C70 H702 . 108.7 no
C71 . C70 H702 . 108.7 no
H701 . C70 H702 . 109.5 no
C70 . C71 C72 . 114.6(6) yes
C70 . C71 H711 . 108.2 no
C72 . C71 H711 . 108.2 no
C70 . C71 H712 . 108.2 no
C72 . C71 H712 . 108.2 no
H711 . C71 H712 . 109.5 no
C71 . C72 C73 . 113.1(6) yes
C71 . C72 H721 . 108.6 no
C73 . C72 H721 . 108.6 no
C71 . C72 H722 . 108.6 no
C73 . C72 H722 . 108.6 no
H721 . C72 H722 . 109.5 no
C72 . C73 H731 . 109.5 no
C72 . C73 H732 . 109.5 no
H731 . C73 H732 . 109.5 no
C72 . C73 H733 . 109.5 no
H731 . C73 H733 . 109.5 no
H732 . C73 H733 . 109.5 no
Cl1 . C74 Cl2 . 108.8(2) yes
Cl1 . C74 Cl3 . 108.7(2) yes
Cl2 . C74 Cl3 . 108.8(2) yes
Cl1 . C74 H741 . 113.6 no
Cl2 . C74 H741 . 105.0 no
Cl3 . C74 H741 . 111.8 no
Cl4 . C74 Cl5 . 109.3(2) yes
Cl4 . C74 Cl6 . 108.7(2) yes
Cl5 . C74 Cl6 . 108.8(2) yes
Cl4 . C74 H742 . 121.2 no
Cl5 . C74 H742 . 112.5 no
Cl6 . C74 H742 . 94.8 no
C74 . Cl3 H542 2_666 165.3 no
C54 . H542 Cl3 2_666 162.2 no

loop_
_geom_bond_atom_site_label_1
_geom_bond_atom_site_label_2
_geom_bond_site_symmetry_2
_geom_bond_distance
_geom_bond_publ_flag
N1 C1 . 1.363(7) yes
N1 C4 . 1.365(7) yes
N1 H1 . 1.042 no
N2 C6 . 1.380(7) yes
N2 C9 . 1.359(7) yes
N3 C11 . 1.381(7) yes
N3 C14 . 1.373(7) yes
N3 H2 . 0.977 no
N4 C16 . 1.364(8) yes
N4 C19 . 1.366(7) yes
N5 C61 . 1.396(8) yes
N5 C67 . 1.389(8) yes
N5 C68 . 1.471(8) yes
O1 C67 . 1.221(7) yes
O2 C61 . 1.223(7) yes
C1 C2 . 1.436(8) yes
C1 C20 . 1.396(8) yes
C2 C3 . 1.353(8) yes
C2 C55 . 1.501(8) yes
C3 C4 . 1.469(8) yes
C3 C36 . 1.500(9) yes
C4 C5 . 1.402(8) yes
C5 C6 . 1.389(8) yes
C5 C27 . 1.503(8) yes
C6 C7 . 1.482(8) yes
C7 C8 . 1.358(8) yes
C7 C33 . 1.501(9) yes
C8 C9 . 1.453(8) yes
C8 C37 . 1.508(8) yes
C9 C10 . 1.386(8) yes
C10 C11 . 1.374(8) yes
C10 H101 . 1.000 no
C11 C12 . 1.419(8) yes
C12 C13 . 1.385(8) yes
C12 C43 . 1.522(7) yes
C13 C14 . 1.445(8) yes
C13 C34 . 1.493(9) yes
C14 C15 . 1.414(8) yes
C15 C16 . 1.415(8) yes
C15 C21 . 1.489(9) yes
C16 C17 . 1.466(8) yes
C17 C18 . 1.336(8) yes
C17 C35 . 1.523(9) yes
C18 C19 . 1.463(8) yes
C18 C49 . 1.515(8) yes
C19 C20 . 1.387(8) yes
C20 H201 . 1.000 no
C21 C22 . 1.379(9) yes
C21 C26 . 1.396(9) yes
C22 C23 . 1.400(10) yes
C22 H221 . 1.000 no
C23 C24 . 1.378(12) yes
C23 H231 . 1.000 no
C24 C25 . 1.388(12) yes
C24 H241 . 1.000 no
C25 C26 . 1.393(10) yes
C25 H251 . 1.000 no
C26 H261 . 1.000 no
C27 C28 . 1.383(8) yes
C27 C32 . 1.388(9) yes
C28 C29 . 1.394(9) yes
C28 H281 . 1.000 no
C29 C30 . 1.376(10) yes
C29 H291 . 1.000 no
C30 C31 . 1.383(10) yes
C30 H301 . 1.000 no
C31 C32 . 1.391(9) yes
C31 H311 . 1.000 no
C32 H321 . 1.000 no
C33 H331 . 1.000 no
C33 H332 . 1.000 no
C33 H333 . 1.000 no
C34 H341 . 1.000 no
C34 H342 . 1.000 no
C34 H343 . 1.000 no
C35 H351 . 1.000 no
C35 H352 . 1.000 no
C35 H353 . 1.000 no
C36 H361 . 1.000 no
C36 H362 . 1.000 no
C36 H363 . 1.000 no
C37 C38 . 1.536(8) yes
C37 H371 . 1.000 no
C37 H372 . 1.000 no
C38 C39 . 1.519(8) yes
C38 H381 . 1.000 no
C38 H382 . 1.000 no
C39 C40 . 1.499(9) yes
C39 H391 . 1.000 no
C39 H392 . 1.000 no
C40 C41 . 1.545(9) yes
C40 H401 . 1.000 no
C40 H402 . 1.000 no
C41 C420 . 1.545(16) yes
C41 H411 . 1.000 no
C41 H412 . 1.000 no
C41 C421 . 1.533(15) yes
C41 H411 . 1.000 no
C41 H412 . 1.000 no
C420 H4201 . 1.000 no
C420 H4202 . 1.000 no
C420 H4203 . 1.000 no
C421 H4211 . 1.000 no
C421 H4212 . 1.000 no
C421 H4213 . 1.000 no
C43 C44 . 1.525(8) yes
C43 H431 . 1.000 no
C43 H432 . 1.000 no
C44 C45 . 1.522(8) yes
C44 H441 . 1.000 no
C44 H442 . 1.000 no
C45 C46 . 1.509(9) yes
C45 H451 . 1.000 no
C45 H452 . 1.000 no
C46 C47 . 1.542(9) yes
C46 H461 . 1.000 no
C46 H462 . 1.000 no
C47 C48 . 1.482(12) yes
C47 H471 . 1.000 no
C47 H472 . 1.000 no
C48 H481 . 1.000 no
C48 H482 . 1.000 no
C48 H483 . 1.000 no
C49 C50 . 1.532(9) yes
C49 H491 . 1.000 no
C49 H492 . 1.000 no
C50 C51 . 1.523(9) yes
C50 H501 . 1.000 no
C50 H502 . 1.000 no
C51 C52 . 1.537(11) yes
C51 H511 . 1.000 no
C51 H512 . 1.000 no
C52 C53 . 1.519(10) yes
C52 H521 . 1.000 no
C52 H522 . 1.000 no
C53 C54 . 1.556(16) yes
C53 H531 . 1.000 no
C53 H532 . 1.000 no
C54 H541 . 1.000 no
C54 H542 . 1.000 no
C54 H543 . 1.000 no
C55 C56 . 1.522(8) yes
C55 H551 . 1.000 no
C55 H552 . 1.000 no
C56 C57 . 1.516(8) yes
C56 H561 . 1.000 no
C56 H562 . 1.000 no
C57 C58 . 1.517(9) yes
C57 H571 . 1.000 no
C57 H572 . 1.000 no
C58 C59 . 1.504(9) yes
C58 H581 . 1.000 no
C58 H582 . 1.000 no
C59 C60 . 1.494(10) yes
C59 H591 . 1.000 no
C59 H592 . 1.000 no
C60 H601 . 1.000 no
C60 H602 . 1.000 no
C60 H603 . 1.000 no
C61 C62 . 1.480(8) yes
C62 C63 . 1.376(9) yes
C62 C64 . 1.414(8) yes
C63 C66 2_655 1.393(8) yes
C63 H631 . 1.000 no
C64 C64 2_655 1.402(11) yes
C64 C65 . 1.421(8) yes
C65 C66 . 1.384(8) yes
C65 C67 . 1.466(8) yes
C66 H661 . 1.000 no
C68 C69 . 1.517(8) yes
C68 H681 . 1.000 no
C68 H682 . 1.000 no
C69 C70 . 1.528(8) yes
C69 H691 . 1.000 no
C69 H692 . 1.000 no
C70 C71 . 1.513(9) yes
C70 H701 . 1.000 no
C70 H702 . 1.000 no
C71 C72 . 1.517(9) yes
C71 H711 . 1.000 no
C71 H712 . 1.000 no
C72 C73 . 1.505(11) yes
C72 H721 . 1.000 no
C72 H722 . 1.000 no
C73 H731 . 1.000 no
C73 H732 . 1.000 no
C73 H733 . 1.000 no
C74 Cl1 . 1.652(14) yes
C74 Cl2 . 1.817(14) yes
C74 Cl3 . 1.908(13) yes
C74 H741 . 1.014 no
C74 Cl4 . 1.526(15) yes
C74 Cl5 . 1.734(15) yes
C74 Cl6 . 1.793(15) yes
C74 H742 . 0.997 no
Cl3 H542 2_666 1.564 no
